data_4079680
loop_
_publ_author_name
'Cabeza, Javier A.'
'Damonte, Marina'
'P\'erez-Carre\~no, Enrique'

_publ_section_title
;
 Reactivity of a Bis(N-heterocyclic carbene) with Ruthenium Carbonyl.
 Synthesis of Mono- and Trinuclear Derivatives and Ligand Modification via
 C--H Bond Activation
;
_journal_issue 23
_journal_name_full Organometallics
_journal_page_first 8355
_journal_paper_doi 10.1021/om3009298
_journal_volume 31
_journal_year 2012
_chemical_formula_moiety '2(C26 H18 N4 O10 Ru3), C H2 Cl2'
_chemical_formula_sum 'C53 H38 Cl2 N8 O20 Ru6'
_chemical_formula_weight 1784.23
_chemical_name_systematic
;
 ?
;
_space_group_IT_number 14
_symmetry_cell_setting monoclinic
_symmetry_space_group_name_Hall '-P 2yn'
_symmetry_space_group_name_H-M 'P 1 21/n 1'
_atom_sites_solution_hydrogens geom
_atom_sites_solution_primary direct
_atom_sites_solution_secondary difmap
_audit_creation_method SHELXL-97
_cell_angle_alpha 90.00
_cell_angle_beta 108.7340(10)
_cell_angle_gamma 90.00
_cell_formula_units_Z 4
_cell_length_a 18.1595(2)
_cell_length_b 16.07780(10)
_cell_length_c 21.4623(2)
_cell_measurement_reflns_used 10458
_cell_measurement_temperature 123(2)
_cell_measurement_theta_max 71.4989
_cell_measurement_theta_min 2.7798
_cell_volume 5934.25(10)
_computing_cell_refinement
;
CrysAlisPro, Agilent Technologies,
Version 1.171.35.15 (release 03-08-2011 CrysAlis171 .NET)
(compiled Aug  3 2011,13:03:54)
;
_computing_data_collection
;
CrysAlisPro, Agilent Technologies,
Version 1.171.35.15 (release 03-08-2011 CrysAlis171 .NET)
(compiled Aug  3 2011,13:03:54)
;
_computing_data_reduction
;
CrysAlisPro, Agilent Technologies,
Version 1.171.35.15 (release 03-08-2011 CrysAlis171 .NET)
(compiled Aug  3 2011,13:03:54)
;
_computing_molecular_graphics 'PLATON (Spek, 2008)'
_computing_publication_material 'SHELXL-97 (Sheldrick, 2008)'
_computing_structure_refinement 'SHELXL-97 (Sheldrick, 2008)'
_computing_structure_solution 'SIR-97 (Giacovazzo, 1999)'
_diffrn_ambient_temperature 123(2)
_diffrn_measured_fraction_theta_full 0.969
_diffrn_measured_fraction_theta_max 0.969
_diffrn_measurement_device_type 'Xcalibur, Onyx, Nova'
_diffrn_radiation_monochromator mirror
_diffrn_radiation_source 'Nova (Cu) X-ray Source'
_diffrn_radiation_type CuK\a
_diffrn_radiation_wavelength 1.54180
_diffrn_reflns_av_R_equivalents 0.0310
_diffrn_reflns_av_sigmaI/netI 0.0430
_diffrn_reflns_limit_h_max 21
_diffrn_reflns_limit_h_min -15
_diffrn_reflns_limit_k_max 18
_diffrn_reflns_limit_k_min -19
_diffrn_reflns_limit_l_max 22
_diffrn_reflns_limit_l_min -25
_diffrn_reflns_number 19899
_diffrn_reflns_theta_full 69.98
_diffrn_reflns_theta_max 69.98
_diffrn_reflns_theta_min 2.78
_exptl_absorpt_coefficient_mu 13.596
_exptl_absorpt_correction_T_max 1.00000
_exptl_absorpt_correction_T_min 0.76862
_exptl_absorpt_correction_type multi-scan
_exptl_absorpt_process_details
;
CrysAlisPro, Agilent Technologies,
Version 1.171.35.15 (release 03-08-2011 CrysAlis171 .NET)
(compiled Aug  3 2011,13:03:54)
Empirical absorption correction using spherical harmonics,
 implemented in SCALE3 ABSPACK scaling algorithm.
;
_exptl_crystal_colour orange
_exptl_crystal_density_diffrn 1.997
_exptl_crystal_density_method 'not measured'
_exptl_crystal_description fragment
_exptl_crystal_F_000 3480
_exptl_crystal_size_max 0.0729
_exptl_crystal_size_mid 0.0510
_exptl_crystal_size_min 0.0284
_refine_diff_density_max 0.601
_refine_diff_density_min -0.788
_refine_diff_density_rms 0.100
_refine_ls_extinction_method none
_refine_ls_goodness_of_fit_ref 0.974
_refine_ls_hydrogen_treatment constr
_refine_ls_matrix_type full
_refine_ls_number_parameters 800
_refine_ls_number_reflns 10911
_refine_ls_number_restraints 0
_refine_ls_restrained_S_all 0.974
_refine_ls_R_factor_all 0.0395
_refine_ls_R_factor_gt 0.0274
_refine_ls_shift/su_max 0.002
_refine_ls_shift/su_mean 0.000
_refine_ls_structure_factor_coef Fsqd
_refine_ls_weighting_details 'calc w=1/[\s^2^(Fo^2^)+(0.0229P)^2^+0.0000P] where P=(Fo^2^+2Fc^2^)/3'
_refine_ls_weighting_scheme calc
_refine_ls_wR_factor_gt 0.0586
_refine_ls_wR_factor_ref 0.0631
_reflns_number_gt 8748
_reflns_number_total 10911
_reflns_threshold_expression >2\s(I)
_cod_data_source_file om3009298_si_002.cif
_cod_data_source_block md360f1
_cod_original_cell_volume 5934.25(9)
_cod_original_sg_symbol_H-M P21/n
_cod_database_code 4079680

loop_
_symmetry_equiv_pos_as_xyz
'x, y, z'
'-x+1/2, y+1/2, -z+1/2'
'-x, -y, -z'
'x-1/2, -y-1/2, z-1/2'

loop_
_atom_site_label
_atom_site_type_symbol
_atom_site_fract_x
_atom_site_fract_y
_atom_site_fract_z
_atom_site_U_iso_or_equiv
_atom_site_adp_type
_atom_site_occupancy
_atom_site_symmetry_multiplicity
_atom_site_calc_flag
_atom_site_refinement_flags
C1 C 0.9186(2) 0.0660(2) -0.11606(17) 0.0205(7) Uani 1 1 d .
C2 C 0.9892(2) -0.0689(3) -0.1192(2) 0.0274(8) Uani 1 1 d .
H2A H 0.9406 -0.0998 -0.1265 0.041 Uiso 1 1 calc R
H2B H 1.0318 -0.0982 -0.0869 0.041 Uiso 1 1 calc R
H2C H 1.0004 -0.0643 -0.1608 0.041 Uiso 1 1 calc R
C3 C 1.0422(2) 0.0517(3) -0.04715(18) 0.0264(8) Uani 1 1 d .
H3 H 1.0914 0.0274 -0.0250 0.032 Uiso 1 1 calc R
C4 C 1.0196(2) 0.1280(3) -0.03797(18) 0.0254(8) Uani 1 1 d .
H4 H 1.0496 0.1687 -0.0085 0.030 Uiso 1 1 calc R
C5 C 0.8992(2) 0.2142(2) -0.08300(18) 0.0235(8) Uani 1 1 d .
H5A H 0.8442 0.2050 -0.1098 0.028 Uiso 1 1 calc R
H5B H 0.9206 0.2583 -0.1044 0.028 Uiso 1 1 calc R
C6 C 0.9035(2) 0.2418(2) -0.01440(18) 0.0228(7) Uani 1 1 d .
C7 C 0.9651(2) 0.2930(3) 0.0212(2) 0.0291(9) Uani 1 1 d .
H7 H 1.0000 0.3148 0.0005 0.035 Uiso 1 1 calc R
C8 C 0.9757(2) 0.3124(3) 0.0870(2) 0.0346(10) Uani 1 1 d .
H8 H 1.0186 0.3457 0.1111 0.042 Uiso 1 1 calc R
C9 C 0.9244(2) 0.2834(3) 0.11696(19) 0.0294(9) Uani 1 1 d .
H9 H 0.9315 0.2969 0.1616 0.035 Uiso 1 1 calc R
C10 C 0.8619(2) 0.2341(3) 0.08152(18) 0.0260(8) Uani 1 1 d .
H10 H 0.8262 0.2143 0.1022 0.031 Uiso 1 1 calc R
C11 C 0.8511(2) 0.2136(2) 0.01604(16) 0.0197(7) Uani 1 1 d .
C12 C 0.78133(19) 0.1610(2) -0.02063(17) 0.0208(7) Uani 1 1 d .
H12A H 0.7949 0.1250 -0.0527 0.025 Uiso 1 1 calc R
H12B H 0.7669 0.1248 0.0109 0.025 Uiso 1 1 calc R
C13 C 0.6908(2) 0.2795(3) -0.02485(19) 0.0259(8) Uani 1 1 d .
H13 H 0.7139 0.2967 0.0195 0.031 Uiso 1 1 calc R
C14 C 0.6288(2) 0.3143(3) -0.06944(18) 0.0258(8) Uani 1 1 d .
H14 H 0.6003 0.3613 -0.0631 0.031 Uiso 1 1 calc R
C15 C 0.66752(19) 0.2052(2) -0.11892(16) 0.0173(7) Uani 1 1 d .
C16 C 0.5462(2) 0.2849(2) -0.18384(18) 0.0233(8) Uani 1 1 d .
H16A H 0.5596 0.2774 -0.2242 0.035 Uiso 1 1 calc R
H16B H 0.5288 0.3423 -0.1817 0.035 Uiso 1 1 calc R
H16C H 0.5043 0.2464 -0.1839 0.035 Uiso 1 1 calc R
C17 C 0.5893(2) -0.0630(2) 0.12208(17) 0.0212(7) Uani 1 1 d .
C18 C 0.5150(2) 0.0714(3) 0.1196(2) 0.0321(9) Uani 1 1 d .
H18A H 0.5009 0.0683 0.1600 0.048 Uiso 1 1 calc R
H18B H 0.4732 0.0989 0.0851 0.048 Uiso 1 1 calc R
H18C H 0.5633 0.1032 0.1282 0.048 Uiso 1 1 calc R
C19 C 0.4669(2) -0.0546(3) 0.05215(19) 0.0308(9) Uani 1 1 d .
H19 H 0.4171 -0.0325 0.0292 0.037 Uiso 1 1 calc R
C20 C 0.4916(2) -0.1308(3) 0.04562(19) 0.0296(9) Uani 1 1 d .
H20 H 0.4631 -0.1733 0.0173 0.035 Uiso 1 1 calc R
C21 C 0.6136(2) -0.2123(3) 0.09370(19) 0.0257(8) Uani 1 1 d .
H21A H 0.5923 -0.2565 0.1151 0.031 Uiso 1 1 calc R
H21B H 0.6680 -0.2015 0.1214 0.031 Uiso 1 1 calc R
C22 C 0.6124(2) -0.2412(2) 0.02667(18) 0.0237(8) Uani 1 1 d .
C23 C 0.5542(2) -0.2963(3) -0.0087(2) 0.0346(10) Uani 1 1 d .
H23 H 0.5189 -0.3189 0.0113 0.042 Uiso 1 1 calc R
C24 C 0.5476(3) -0.3183(3) -0.0732(2) 0.0385(10) Uani 1 1 d .
H24 H 0.5075 -0.3553 -0.0968 0.046 Uiso 1 1 calc R
C25 C 0.5984(3) -0.2872(3) -0.1028(2) 0.0362(10) Uani 1 1 d .
H25 H 0.5933 -0.3019 -0.1468 0.043 Uiso 1 1 calc R
C26 C 0.6574(2) -0.2341(3) -0.06760(18) 0.0276(8) Uani 1 1 d .
H26 H 0.6932 -0.2133 -0.0878 0.033 Uiso 1 1 calc R
C27 C 0.6651(2) -0.2108(2) -0.00351(17) 0.0219(7) Uani 1 1 d .
C28 C 0.7333(2) -0.1568(2) 0.03424(17) 0.0212(7) Uani 1 1 d .
H28A H 0.7484 -0.1205 0.0031 0.025 Uiso 1 1 calc R
H28B H 0.7177 -0.1208 0.0652 0.025 Uiso 1 1 calc R
C29 C 0.8264(2) -0.2740(2) 0.04235(18) 0.0237(8) Uani 1 1 d .
H29 H 0.8044 -0.2928 -0.0017 0.028 Uiso 1 1 calc R
C30 C 0.8885(2) -0.3062(2) 0.08872(19) 0.0245(8) Uani 1 1 d .
H30 H 0.9188 -0.3524 0.0838 0.029 Uiso 1 1 calc R
C31 C 0.84508(19) -0.1976(2) 0.13510(17) 0.0182(7) Uani 1 1 d .
C32 C 0.9661(2) -0.2746(3) 0.20363(19) 0.0281(8) Uani 1 1 d .
H32A H 1.0064 -0.2328 0.2065 0.042 Uiso 1 1 calc R
H32B H 0.9871 -0.3302 0.2011 0.042 Uiso 1 1 calc R
H32C H 0.9496 -0.2710 0.2427 0.042 Uiso 1 1 calc R
C33 C 0.8199(4) 0.4730(5) 0.0247(3) 0.071(2) Uani 1 1 d .
H33A H 0.8396 0.4848 0.0725 0.085 Uiso 1 1 calc R
H33B H 0.8142 0.4120 0.0191 0.085 Uiso 1 1 calc R
C201 C 0.8248(2) 0.1444(3) -0.22882(17) 0.0235(8) Uani 1 1 d .
C202 C 0.8558(2) -0.0208(3) -0.24644(19) 0.0270(8) Uani 1 1 d .
C203 C 0.8055(2) -0.0543(3) -0.13656(18) 0.0237(8) Uani 1 1 d .
C301 C 0.6831(2) 0.0325(2) -0.12175(17) 0.0204(7) Uani 1 1 d .
C302 C 0.6764(2) 0.2067(3) -0.24530(18) 0.0236(8) Uani 1 1 d .
C303 C 0.5601(2) 0.1025(2) -0.22113(18) 0.0230(8) Uani 1 1 d .
C101 C 0.6523(3) -0.0819(3) -0.22750(19) 0.0310(5) Uani 1 1 d .
C102 C 0.6955(2) 0.0882(3) -0.33782(18) 0.0273(8) Uani 1 1 d .
C103 C 0.7059(2) -0.0875(3) -0.33660(18) 0.0265(8) Uani 1 1 d .
C104 C 0.5619(2) -0.0070(3) -0.33779(18) 0.0272(8) Uani 1 1 d .
C401 C 0.6802(2) -0.1397(3) 0.23697(18) 0.0253(8) Uani 1 1 d .
C402 C 0.7034(2) 0.0606(3) 0.14780(19) 0.0248(8) Uani 1 1 d .
C403 C 0.6417(2) 0.0222(3) 0.25106(19) 0.0271(8) Uani 1 1 d .
C501 C 0.8301(2) -0.1985(3) 0.25958(19) 0.0280(8) Uani 1 1 d .
C502 C 0.9476(2) -0.0933(3) 0.24173(18) 0.0264(8) Uani 1 1 d .
C503 C 0.8266(2) -0.0264(2) 0.13602(18) 0.0210(7) Uani 1 1 d .
C601 C 0.8010(2) -0.0776(3) 0.34933(18) 0.0308(9) Uani 1 1 d .
C602 C 0.8617(2) 0.0842(2) 0.24303(18) 0.0259(8) Uani 1 1 d .
C603 C 0.7855(2) 0.0979(3) 0.33856(19) 0.0303(9) Uani 1 1 d .
C604 C 0.9353(2) 0.0165(3) 0.36419(19) 0.0283(8) Uani 1 1 d .
Cl1 Cl 0.72844(10) 0.51955(11) -0.00895(8) 0.0731(4) Uani 1 1 d .
Cl2 Cl 0.88823(9) 0.50775(9) -0.01121(5) 0.0572(3) Uani 1 1 d .
N1 N 0.98111(17) 0.0140(2) -0.09479(14) 0.0224(6) Uani 1 1 d .
N2 N 0.94336(16) 0.1370(2) -0.07997(14) 0.0200(6) Uani 1 1 d .
N3 N 0.71472(16) 0.2140(2) -0.05549(14) 0.0200(6) Uani 1 1 d .
N4 N 0.61474(17) 0.2681(2) -0.12649(15) 0.0214(6) Uani 1 1 d .
N5 N 0.52639(18) -0.0131(2) 0.09816(15) 0.0261(7) Uani 1 1 d .
N6 N 0.56732(17) -0.1359(2) 0.08850(15) 0.0229(7) Uani 1 1 d .
N7 N 0.80077(16) -0.20820(19) 0.07130(14) 0.0180(6) Uani 1 1 d .
N8 N 0.89965(17) -0.2594(2) 0.14493(14) 0.0211(6) Uani 1 1 d .
O201 O 0.84117(16) 0.20538(19) -0.24885(14) 0.0328(6) Uani 1 1 d .
O202 O 0.87939(17) -0.0563(2) -0.28206(15) 0.0360(7) Uani 1 1 d .
O203 O 0.80904(16) -0.1092(2) -0.10148(15) 0.0344(7) Uani 1 1 d .
O301 O 0.68417(15) -0.01051(18) -0.07864(13) 0.0276(6) Uani 1 1 d .
O302 O 0.67607(18) 0.2651(2) -0.27570(15) 0.0359(7) Uani 1 1 d .
O303 O 0.49441(15) 0.0921(2) -0.23990(15) 0.0336(7) Uani 1 1 d .
O101 O 0.63544(17) -0.13019(18) -0.19543(13) 0.0310(5) Uani 1 1 d .
O102 O 0.70794(19) 0.1395(2) -0.36950(14) 0.0379(7) Uani 1 1 d .
O103 O 0.72264(18) -0.1384(2) -0.36682(15) 0.0367(7) Uani 1 1 d .
O104 O 0.49738(17) -0.0148(2) -0.36570(15) 0.0416(8) Uani 1 1 d .
O401 O 0.66309(17) -0.2007(2) 0.25679(14) 0.0343(7) Uani 1 1 d .
O402 O 0.70244(17) 0.1155(2) 0.11406(15) 0.0356(7) Uani 1 1 d .
O403 O 0.61353(17) 0.0547(2) 0.28545(15) 0.0387(7) Uani 1 1 d .
O501 O 0.82988(19) -0.2572(2) 0.28975(16) 0.0432(8) Uani 1 1 d .
O502 O 1.01292(15) -0.0822(2) 0.26545(15) 0.0370(7) Uani 1 1 d .
O503 O 0.82596(16) 0.01684(18) 0.09290(13) 0.0269(6) Uani 1 1 d .
O601 O 0.7848(2) -0.1274(2) 0.38090(14) 0.0458(8) Uani 1 1 d .
O602 O 0.88328(18) 0.13082(19) 0.21232(13) 0.0339(7) Uani 1 1 d .
O603 O 0.76061(18) 0.1516(2) 0.36050(15) 0.0376(7) Uani 1 1 d .
O604 O 0.99510(19) 0.0254(2) 0.40323(18) 0.0495(9) Uani 1 1 d .
Ru2 Ru 0.813866(14) 0.039271(17) -0.190120(12) 0.01790(6) Uani 1 1 d .
Ru3 Ru 0.668291(14) 0.115020(17) -0.188846(12) 0.01654(6) Uani 1 1 d .
Ru1 Ru 0.669931(15) -0.004132(18) -0.289359(12) 0.01966(6) Uani 1 1 d .
Ru4 Ru 0.691437(15) -0.034055(18) 0.199519(13) 0.01897(6) Uani 1 1 d .
Ru5 Ru 0.839803(14) -0.107319(17) 0.203671(12) 0.01721(6) Uani 1 1 d .
Ru6 Ru 0.832890(16) 0.011497(18) 0.303036(13) 0.02034(6) Uani 1 1 d .

loop_
_atom_site_aniso_label
_atom_site_aniso_U_11
_atom_site_aniso_U_22
_atom_site_aniso_U_33
_atom_site_aniso_U_23
_atom_site_aniso_U_13
_atom_site_aniso_U_12
C1 0.0183(16) 0.0228(19) 0.0223(16) -0.0011(14) 0.0092(13) 0.0021(14)
C2 0.0255(19) 0.022(2) 0.035(2) -0.0011(16) 0.0097(16) 0.0076(16)
C3 0.0163(16) 0.035(2) 0.0254(18) -0.0031(16) 0.0036(14) 0.0003(16)
C4 0.0161(16) 0.035(2) 0.0253(18) -0.0053(16) 0.0070(14) -0.0010(16)
C5 0.0250(18) 0.0221(19) 0.0266(18) -0.0023(15) 0.0126(14) -0.0010(15)
C6 0.0221(17) 0.0187(18) 0.0267(18) -0.0022(15) 0.0069(14) 0.0020(15)
C7 0.0243(18) 0.027(2) 0.037(2) -0.0089(17) 0.0105(16) -0.0040(16)
C8 0.030(2) 0.028(2) 0.040(2) -0.0141(18) 0.0030(17) -0.0032(18)
C9 0.032(2) 0.029(2) 0.0239(18) -0.0076(16) 0.0039(16) 0.0034(17)
C10 0.0245(18) 0.028(2) 0.0242(18) -0.0021(15) 0.0066(15) 0.0051(16)
C11 0.0213(16) 0.0179(17) 0.0170(16) 0.0003(13) 0.0022(13) 0.0036(14)
C12 0.0190(16) 0.0193(18) 0.0242(17) 0.0012(14) 0.0069(13) 0.0040(15)
C13 0.0235(18) 0.029(2) 0.0264(18) -0.0070(16) 0.0092(15) 0.0015(16)
C14 0.0264(18) 0.024(2) 0.0280(18) -0.0067(16) 0.0104(15) 0.0011(16)
C15 0.0196(16) 0.0150(17) 0.0179(16) -0.0004(13) 0.0069(13) 0.0001(14)
C16 0.0177(16) 0.0215(19) 0.0266(18) 0.0046(15) 0.0014(14) 0.0048(14)
C17 0.0178(16) 0.0229(19) 0.0259(17) 0.0011(14) 0.0113(14) 0.0000(15)
C18 0.0270(19) 0.033(2) 0.037(2) -0.0004(18) 0.0112(17) 0.0125(18)
C19 0.0193(18) 0.041(3) 0.031(2) -0.0006(18) 0.0072(15) 0.0043(18)
C20 0.0197(17) 0.039(2) 0.0295(19) -0.0054(17) 0.0068(15) -0.0035(17)
C21 0.0284(19) 0.023(2) 0.0297(19) 0.0015(15) 0.0143(15) -0.0021(16)
C22 0.0246(18) 0.0203(19) 0.0267(18) 0.0004(15) 0.0091(14) -0.0012(15)
C23 0.036(2) 0.032(2) 0.040(2) -0.0067(19) 0.0175(18) -0.0150(19)
C24 0.038(2) 0.036(2) 0.039(2) -0.016(2) 0.0094(18) -0.016(2)
C25 0.038(2) 0.037(3) 0.029(2) -0.0092(18) 0.0047(17) -0.005(2)
C26 0.0300(19) 0.029(2) 0.0247(18) 0.0017(16) 0.0094(15) 0.0015(17)
C27 0.0253(18) 0.0181(18) 0.0219(17) 0.0021(14) 0.0068(14) -0.0006(15)
C28 0.0208(17) 0.0199(18) 0.0230(17) 0.0029(14) 0.0070(13) 0.0005(15)
C29 0.0296(19) 0.0195(19) 0.0244(17) -0.0024(14) 0.0119(15) 0.0026(15)
C30 0.0237(18) 0.0191(18) 0.035(2) -0.0063(15) 0.0160(15) 0.0006(15)
C31 0.0159(15) 0.0150(17) 0.0248(17) 0.0024(13) 0.0082(13) 0.0000(13)
C32 0.0211(17) 0.029(2) 0.0308(19) 0.0019(16) 0.0032(15) 0.0055(16)
C33 0.070(4) 0.060(4) 0.064(4) 0.022(3) -0.006(3) -0.020(3)
C201 0.0142(16) 0.034(2) 0.0210(17) -0.0011(16) 0.0035(13) 0.0017(15)
C202 0.0217(17) 0.029(2) 0.0305(19) -0.0021(17) 0.0094(15) -0.0062(16)
C203 0.0162(16) 0.025(2) 0.0311(19) -0.0011(16) 0.0090(14) 0.0009(15)
C301 0.0201(16) 0.0182(18) 0.0237(17) -0.0033(14) 0.0080(13) 0.0010(14)
C302 0.0248(18) 0.025(2) 0.0228(17) 0.0002(15) 0.0100(14) 0.0040(15)
C303 0.0233(19) 0.0201(19) 0.0254(17) -0.0002(15) 0.0074(14) 0.0006(15)
C101 0.0422(13) 0.0221(12) 0.0266(12) -0.0014(9) 0.0081(9) -0.0055(10)
C102 0.033(2) 0.026(2) 0.0214(18) -0.0068(16) 0.0065(15) -0.0032(17)
C103 0.0292(19) 0.028(2) 0.0210(17) -0.0021(15) 0.0057(15) -0.0027(17)
C104 0.031(2) 0.023(2) 0.0237(18) 0.0016(15) 0.0039(16) -0.0036(16)
C401 0.0201(17) 0.032(2) 0.0234(17) 0.0014(16) 0.0071(14) -0.0015(16)
C402 0.0208(17) 0.026(2) 0.0312(19) -0.0022(16) 0.0131(15) 0.0004(15)
C403 0.0233(18) 0.029(2) 0.0293(19) -0.0029(16) 0.0089(15) -0.0046(16)
C501 0.0282(19) 0.030(2) 0.0301(19) 0.0017(17) 0.0149(16) 0.0017(17)
C502 0.031(2) 0.0209(19) 0.0263(18) 0.0007(15) 0.0078(16) 0.0034(16)
C503 0.0219(17) 0.0163(18) 0.0266(18) -0.0032(15) 0.0104(14) 0.0022(14)
C601 0.040(2) 0.030(2) 0.0221(18) -0.0054(17) 0.0090(16) -0.0033(19)
C602 0.0286(19) 0.0191(19) 0.0269(18) -0.0038(15) 0.0046(15) -0.0004(16)
C603 0.0288(19) 0.032(2) 0.030(2) -0.0005(17) 0.0095(16) -0.0075(18)
C604 0.032(2) 0.0192(19) 0.0300(19) -0.0006(15) 0.0055(17) -0.0016(16)
Cl1 0.0792(10) 0.0481(8) 0.0773(10) -0.0010(7) 0.0047(8) -0.0095(8)
Cl2 0.0852(9) 0.0478(7) 0.0275(5) 0.0025(5) 0.0026(5) 0.0023(7)
N1 0.0192(14) 0.0239(17) 0.0232(14) -0.0017(13) 0.0054(12) 0.0039(13)
N2 0.0168(13) 0.0217(16) 0.0228(14) 0.0003(12) 0.0080(11) 0.0006(12)
N3 0.0181(14) 0.0223(16) 0.0191(14) -0.0014(12) 0.0054(11) 0.0008(12)
N4 0.0180(14) 0.0194(16) 0.0271(15) 0.0001(12) 0.0076(12) 0.0064(12)
N5 0.0217(15) 0.0297(18) 0.0269(15) 0.0005(14) 0.0079(12) 0.0040(14)
N6 0.0182(14) 0.0263(17) 0.0256(15) -0.0012(13) 0.0088(12) -0.0003(13)
N7 0.0201(14) 0.0160(15) 0.0186(13) -0.0006(11) 0.0072(11) 0.0021(12)
N8 0.0200(14) 0.0194(16) 0.0247(14) -0.0011(12) 0.0083(12) 0.0027(12)
O201 0.0294(14) 0.0298(16) 0.0393(15) 0.0108(13) 0.0110(12) -0.0059(13)
O202 0.0361(15) 0.0367(18) 0.0409(16) -0.0189(14) 0.0205(13) -0.0038(14)
O203 0.0281(14) 0.0311(17) 0.0455(16) 0.0147(14) 0.0138(12) 0.0050(13)
O301 0.0306(13) 0.0227(14) 0.0316(14) 0.0066(12) 0.0129(11) 0.0031(12)
O302 0.0443(16) 0.0303(17) 0.0394(16) 0.0117(14) 0.0222(13) 0.0058(14)
O303 0.0169(13) 0.0339(17) 0.0449(16) -0.0016(13) 0.0030(11) -0.0048(12)
O101 0.0422(13) 0.0221(12) 0.0266(12) -0.0014(9) 0.0081(9) -0.0055(10)
O102 0.0564(19) 0.0294(16) 0.0286(14) 0.0017(13) 0.0143(13) -0.0116(15)
O103 0.0415(16) 0.0322(17) 0.0370(15) -0.0122(14) 0.0136(13) -0.0034(14)
O104 0.0287(15) 0.0423(19) 0.0425(17) 0.0071(15) -0.0044(13) -0.0082(14)
O401 0.0379(15) 0.0278(16) 0.0405(16) 0.0071(13) 0.0173(13) -0.0018(13)
O402 0.0354(15) 0.0297(17) 0.0496(17) 0.0142(14) 0.0248(13) 0.0056(13)
O403 0.0346(15) 0.0432(19) 0.0471(17) -0.0169(15) 0.0252(14) -0.0030(14)
O501 0.0509(18) 0.0364(19) 0.0504(18) 0.0234(16) 0.0277(15) 0.0069(16)
O502 0.0184(14) 0.0382(18) 0.0497(17) -0.0023(14) 0.0042(12) -0.0018(13)
O503 0.0340(14) 0.0213(14) 0.0307(14) 0.0064(11) 0.0178(11) 0.0048(12)
O601 0.074(2) 0.0352(18) 0.0291(15) 0.0054(13) 0.0181(15) -0.0169(18)
O602 0.0506(17) 0.0226(15) 0.0298(14) 0.0007(12) 0.0144(13) -0.0069(14)
O603 0.0398(16) 0.0288(17) 0.0475(17) -0.0155(14) 0.0188(14) -0.0005(14)
O604 0.0380(17) 0.038(2) 0.055(2) 0.0039(16) -0.0084(16) -0.0034(15)
Ru2 0.01607(12) 0.01783(13) 0.02051(13) -0.00114(10) 0.00685(10) 0.00022(10)
Ru3 0.01524(12) 0.01626(13) 0.01780(12) -0.00043(10) 0.00487(9) 0.00061(10)
Ru1 0.02183(13) 0.01783(13) 0.01777(12) -0.00169(10) 0.00420(10) -0.00080(11)
Ru4 0.01774(12) 0.01832(14) 0.02298(13) -0.00154(10) 0.00952(10) -0.00003(10)
Ru5 0.01728(12) 0.01593(13) 0.01928(13) 0.00042(10) 0.00709(10) 0.00076(10)
Ru6 0.02437(13) 0.01750(13) 0.01956(13) -0.00128(10) 0.00760(10) -0.00101(11)

loop_
_atom_type_symbol
_atom_type_description
_atom_type_scat_dispersion_real
_atom_type_scat_dispersion_imag
_atom_type_scat_source
C C 0.0181 0.0091 'International Tables Vol C Tables 4.2.6.8 and 6.1.1.4'
H H 0.0000 0.0000 'International Tables Vol C Tables 4.2.6.8 and 6.1.1.4'
Cl Cl 0.3639 0.7018 'International Tables Vol C Tables 4.2.6.8 and 6.1.1.4'
N N 0.0311 0.0180 'International Tables Vol C Tables 4.2.6.8 and 6.1.1.4'
O O 0.0492 0.0322 'International Tables Vol C Tables 4.2.6.8 and 6.1.1.4'
Ru Ru 0.0552 3.2960 'International Tables Vol C Tables 4.2.6.8 and 6.1.1.4'

loop_
_geom_angle_atom_site_label_1
_geom_angle_atom_site_label_2
_geom_angle_atom_site_label_3
_geom_angle
N1 C1 N2 103.6(3)
N1 C1 Ru2 125.6(3)
N2 C1 Ru2 130.8(3)
C4 C3 N1 107.5(3)
C3 C4 N2 106.8(3)
N2 C5 C6 110.4(3)
C11 C6 C7 118.8(3)
C11 C6 C5 122.1(3)
C7 C6 C5 119.0(4)
C8 C7 C6 120.6(4)
C9 C8 C7 120.3(4)
C8 C9 C10 119.6(4)
C9 C10 C11 120.7(4)
C6 C11 C10 120.0(3)
C6 C11 C12 121.4(3)
C10 C11 C12 118.5(3)
N3 C12 C11 110.8(3)
C14 C13 N3 107.3(3)
C13 C14 N4 106.3(3)
N3 C15 N4 103.5(3)
N3 C15 Ru3 130.0(3)
N4 C15 Ru3 126.4(2)
N5 C17 N6 104.0(3)
N5 C17 Ru4 126.1(3)
N6 C17 Ru4 129.7(3)
C20 C19 N5 108.0(3)
C19 C20 N6 106.3(4)
N6 C21 C22 110.6(3)
C23 C22 C27 118.5(4)
C23 C22 C21 119.3(4)
C27 C22 C21 122.0(3)
C24 C23 C22 120.4(4)
C25 C24 C23 120.7(4)
C24 C25 C26 119.3(4)
C25 C26 C27 121.2(4)
C26 C27 C22 119.8(3)
C26 C27 C28 119.2(3)
C22 C27 C28 120.9(3)
N7 C28 C27 111.2(3)
C30 C29 N7 106.6(3)
C29 C30 N8 106.8(3)
N7 C31 N8 103.2(3)
N7 C31 Ru5 130.6(3)
N8 C31 Ru5 126.1(2)
Cl2 C33 Cl1 113.3(3)
O201 C201 Ru2 171.4(3)
O202 C202 Ru2 177.9(4)
O203 C203 Ru2 172.5(3)
O301 C301 Ru3 170.0(3)
O302 C302 Ru3 172.7(3)
O303 C303 Ru3 177.6(4)
O101 C101 Ru1 173.5(4)
O102 C102 Ru1 175.8(3)
O103 C103 Ru1 175.8(3)
O104 C104 Ru1 174.9(4)
O401 C401 Ru4 171.0(3)
O402 C402 Ru4 172.9(3)
O403 C403 Ru4 176.5(4)
O501 C501 Ru5 172.3(4)
O502 C502 Ru5 177.9(4)
O503 C503 Ru5 171.1(3)
O601 C601 Ru6 175.0(3)
O602 C602 Ru6 173.8(3)
O603 C603 Ru6 176.6(4)
O604 C604 Ru6 174.2(4)
C1 N1 C3 111.2(3)
C1 N1 C2 127.5(3)
C3 N1 C2 121.2(3)
C1 N2 C4 110.9(3)
C1 N2 C5 127.1(3)
C4 N2 C5 122.0(3)
C15 N3 C13 111.2(3)
C15 N3 C12 126.7(3)
C13 N3 C12 122.1(3)
C15 N4 C14 111.7(3)
C15 N4 C16 127.6(3)
C14 N4 C16 120.6(3)
C17 N5 C19 110.8(3)
C17 N5 C18 128.0(3)
C19 N5 C18 121.0(3)
C17 N6 C20 110.9(3)
C17 N6 C21 127.8(3)
C20 N6 C21 121.3(3)
C31 N7 C29 112.0(3)
C31 N7 C28 126.3(3)
C29 N7 C28 121.7(3)
C31 N8 C30 111.4(3)
C31 N8 C32 127.7(3)
C30 N8 C32 120.8(3)
C202 Ru2 C201 93.10(17)
C202 Ru2 C203 96.22(17)
C201 Ru2 C203 169.29(16)
C202 Ru2 C1 97.82(15)
C201 Ru2 C1 87.28(15)
C203 Ru2 C1 86.24(15)
C202 Ru2 Ru1 81.93(11)
C201 Ru2 Ru1 95.09(10)
C203 Ru2 Ru1 91.44(10)
C1 Ru2 Ru1 177.62(11)
C202 Ru2 Ru3 140.56(11)
C201 Ru2 Ru3 81.76(11)
C203 Ru2 Ru3 94.27(11)
C1 Ru2 Ru3 120.76(10)
Ru1 Ru2 Ru3 59.865(9)
C303 Ru3 C301 94.63(16)
C303 Ru3 C302 97.58(16)
C301 Ru3 C302 167.20(15)
C303 Ru3 C15 95.29(15)
C301 Ru3 C15 88.41(14)
C302 Ru3 C15 86.63(15)
C303 Ru3 Ru1 85.04(12)
C301 Ru3 Ru1 93.98(11)
C302 Ru3 Ru1 90.93(11)
C15 Ru3 Ru1 177.55(10)
C303 Ru3 Ru2 142.88(12)
C301 Ru3 Ru2 78.99(11)
C302 Ru3 Ru2 93.45(11)
C15 Ru3 Ru2 120.74(9)
Ru1 Ru3 Ru2 59.358(9)
C104 Ru1 C103 99.23(17)
C104 Ru1 C101 89.43(17)
C103 Ru1 C101 94.07(18)
C104 Ru1 C102 96.15(17)
C103 Ru1 C102 94.04(17)
C101 Ru1 C102 169.30(16)
C104 Ru1 Ru2 160.43(13)
C103 Ru1 Ru2 100.28(11)
C101 Ru1 Ru2 87.71(12)
C102 Ru1 Ru2 83.98(11)
C104 Ru1 Ru3 99.66(13)
C103 Ru1 Ru3 160.79(11)
C101 Ru1 Ru3 82.64(13)
C102 Ru1 Ru3 87.41(11)
Ru2 Ru1 Ru3 60.777(9)
C403 Ru4 C401 92.50(18)
C403 Ru4 C402 97.10(17)
C401 Ru4 C402 169.37(16)
C403 Ru4 C17 95.91(15)
C401 Ru4 C17 87.10(15)
C402 Ru4 C17 87.37(15)
C403 Ru4 Ru6 84.38(11)
C401 Ru4 Ru6 95.17(11)
C402 Ru4 Ru6 90.32(11)
C17 Ru4 Ru6 177.70(11)
C403 Ru4 Ru5 142.60(11)
C401 Ru4 Ru5 81.45(11)
C402 Ru4 Ru5 93.56(11)
C17 Ru4 Ru5 120.38(10)
Ru6 Ru4 Ru5 59.735(9)
C502 Ru5 C503 96.17(16)
C502 Ru5 C501 96.38(17)
C503 Ru5 C501 166.80(16)
C502 Ru5 C31 96.47(15)
C503 Ru5 C31 87.73(15)
C501 Ru5 C31 86.82(16)
C502 Ru5 Ru6 83.45(12)
C503 Ru5 Ru6 94.95(11)
C501 Ru5 Ru6 90.52(12)
C31 Ru5 Ru6 177.31(10)
C502 Ru5 Ru4 142.10(12)
C503 Ru5 Ru4 79.19(11)
C501 Ru5 Ru4 93.31(12)
C31 Ru5 Ru4 120.65(9)
Ru6 Ru5 Ru4 59.851(9)
C604 Ru6 C603 99.18(17)
C604 Ru6 C602 91.15(17)
C603 Ru6 C602 94.53(17)
C604 Ru6 C601 93.71(17)
C603 Ru6 C601 94.90(18)
C602 Ru6 C601 168.57(16)
C604 Ru6 Ru5 105.77(13)
C603 Ru6 Ru5 154.47(12)
C602 Ru6 Ru5 79.82(11)
C601 Ru6 Ru5 88.90(12)
C604 Ru6 Ru4 165.57(13)
C603 Ru6 Ru4 95.01(12)
C602 Ru6 Ru4 90.29(11)
C601 Ru6 Ru4 82.46(11)
Ru5 Ru6 Ru4 60.414(9)

loop_
_geom_bond_atom_site_label_1
_geom_bond_atom_site_label_2
_geom_bond_distance
C1 N1 1.366(5)
C1 N2 1.371(5)
C1 Ru2 2.094(3)
C2 N1 1.456(5)
C3 C4 1.329(6)
C3 N1 1.384(5)
C4 N2 1.396(5)
C5 N2 1.468(5)
C5 C6 1.516(5)
C6 C11 1.391(5)
C6 C7 1.402(5)
C7 C8 1.398(6)
C8 C9 1.371(7)
C9 C10 1.393(6)
C10 C11 1.395(5)
C11 C12 1.517(5)
C12 N3 1.472(5)
C13 C14 1.342(6)
C13 N3 1.384(5)
C14 N4 1.384(5)
C15 N3 1.363(4)
C15 N4 1.366(5)
C15 Ru3 2.090(4)
C16 N4 1.468(4)
C17 N5 1.355(5)
C17 N6 1.366(5)
C17 Ru4 2.107(3)
C18 N5 1.469(5)
C19 C20 1.327(6)
C19 N5 1.379(5)
C20 N6 1.390(5)
C21 N6 1.473(5)
C21 C22 1.505(5)
C22 C23 1.402(6)
C22 C27 1.404(5)
C23 C24 1.396(6)
C24 C25 1.371(7)
C25 C26 1.389(6)
C26 C27 1.389(5)
C27 C28 1.517(5)
C28 N7 1.479(4)
C29 C30 1.346(5)
C29 N7 1.380(5)
C30 N8 1.381(5)
C31 N7 1.358(5)
C31 N8 1.371(5)
C31 Ru5 2.091(4)
C32 N8 1.459(5)
C33 Cl2 1.748(7)
C33 Cl1 1.753(7)
C201 O201 1.148(5)
C201 Ru2 1.921(4)
C202 O202 1.142(5)
C202 Ru2 1.888(4)
C203 O203 1.148(5)
C203 Ru2 1.929(4)
C301 O301 1.150(5)
C301 Ru3 1.913(4)
C302 O302 1.143(5)
C302 Ru3 1.943(4)
C303 O303 1.142(5)
C303 Ru3 1.872(4)
C101 O101 1.142(5)
C101 Ru1 1.924(4)
C102 O102 1.137(5)
C102 Ru1 1.952(4)
C103 O103 1.144(5)
C103 Ru1 1.917(4)
C104 O104 1.139(5)
C104 Ru1 1.903(4)
C401 O401 1.150(5)
C401 Ru4 1.918(4)
C402 O402 1.139(5)
C402 Ru4 1.937(4)
C403 O403 1.150(5)
C403 Ru4 1.871(4)
C501 O501 1.144(5)
C501 Ru5 1.939(4)
C502 O502 1.144(5)
C502 Ru5 1.877(4)
C503 O503 1.155(5)
C503 Ru5 1.906(4)
C601 O601 1.146(5)
C601 Ru6 1.935(5)
C602 O602 1.146(5)
C602 Ru6 1.932(4)
C603 O603 1.144(5)
C603 Ru6 1.916(5)
C604 O604 1.147(5)
C604 Ru6 1.903(4)
Ru2 Ru1 2.8774(4)
Ru2 Ru3 2.9187(4)
Ru3 Ru1 2.8923(4)
Ru4 Ru6 2.8991(4)
Ru4 Ru5 2.9155(4)
Ru5 Ru6 2.8957(4)
